data_7134918
loop_
_publ_author_name
'Jaiswal, Gaurav'
'Pan, Subhas Chandra'

_publ_section_title
;
 Iridium catalyzed intramolecular cyclization of allyl alcohol-indole
 hybrids: rapid access to photoluminescent
 5<i>H</i>-benzo[<i>b</i>]carbazoles.
;
_journal_issue 77
_journal_name_full 'Chemical communications (Cambridge, England)'
_journal_page_first 15011
_journal_page_last 15014
_journal_paper_doi 10.1039/d5cc04137f
_journal_volume 61
_journal_year 2025
_chemical_formula_moiety '2(C18 H15 N)'
_chemical_formula_sum 'C36 H30 N2'
_chemical_formula_weight 490.62
_space_group_crystal_system monoclinic
_space_group_IT_number 14
_space_group_name_Hall '-P 2ybc'
_space_group_name_H-M_alt 'P 1 21/c 1'
_atom_sites_solution_hydrogens geom
_audit_creation_date 2024-12-10
_audit_creation_method
;
Olex2 1.5
(compiled 2023.03.06 svn.rbb2c1857 for OlexSys, GUI svn.r6748)
;
_audit_update_record
;
2025-03-17 deposited with the CCDC.	2025-08-25 downloaded from the CCDC.
;
_cell_angle_alpha 90
_cell_angle_beta 94.617(3)
_cell_angle_gamma 90
_cell_formula_units_Z 4
_cell_length_a 5.3157(7)
_cell_length_b 34.868(5)
_cell_length_c 16.652(2)
_cell_measurement_reflns_used 9890
_cell_measurement_temperature 295(2)
_cell_measurement_theta_max 25.35
_cell_measurement_theta_min 2.34
_cell_volume 3076.4(7)
_computing_cell_refinement 'SAINT V8.40B (?, 2016)'
_computing_data_reduction 'SAINT V8.40B (?, 2016)'
_computing_molecular_graphics 'Olex2 1.5 (Dolomanov et al., 2009)'
_computing_publication_material 'Olex2 1.5 (Dolomanov et al., 2009)'
_computing_structure_refinement 'XL  (Sheldrick, 2008)'
_computing_structure_solution 'SHELXT 2018/2 (Sheldrick, 2018)'
_diffrn_ambient_temperature 295.00
_diffrn_measured_fraction_theta_full 0.998
_diffrn_measured_fraction_theta_max 0.998
_diffrn_measurement_device_type 'Bruker APEX-II CCD'
_diffrn_measurement_method '\f and \w scans'
_diffrn_radiation_type MoK\a
_diffrn_radiation_wavelength 0.71073
_diffrn_reflns_av_unetI/netI 0.0609
_diffrn_reflns_Laue_measured_fraction_full 0.998
_diffrn_reflns_Laue_measured_fraction_max 0.998
_diffrn_reflns_limit_h_max 6
_diffrn_reflns_limit_h_min -6
_diffrn_reflns_limit_k_max 41
_diffrn_reflns_limit_k_min 0
_diffrn_reflns_limit_l_max 19
_diffrn_reflns_limit_l_min 0
_diffrn_reflns_number 5424
_diffrn_reflns_point_group_measured_fraction_full 0.998
_diffrn_reflns_point_group_measured_fraction_max 0.998
_diffrn_reflns_theta_full 24.998
_diffrn_reflns_theta_max 24.998
_diffrn_reflns_theta_min 2.139
_diffrn_source_current 1.4
_diffrn_source_power 0.07
_diffrn_source_voltage 50.0
_diffrn_standards_number 0
_exptl_absorpt_coefficient_mu 0.061
_exptl_absorpt_correction_T_max 0.7414
_exptl_absorpt_correction_T_min 0.6682
_exptl_absorpt_correction_type multi-scan
_exptl_absorpt_process_details
;
SADABS-2016/2 (Bruker,2016/2) was used for absorption correction.
wR2(int) was 0.1450 before and 0.0872 after correction.
The Ratio of minimum to maximum transmission is 0.9013.
The \l/2 correction factor is Not present.
;
_exptl_crystal_colour colorless
_exptl_crystal_density_diffrn 1.059
_exptl_crystal_description needle
_exptl_crystal_F_000 1040
_exptl_crystal_size_max 0.20
_exptl_crystal_size_mid 0.16
_exptl_crystal_size_min 0.14
_refine_diff_density_max 0.348
_refine_diff_density_min -0.295
_refine_diff_density_rms 0.063
_refine_ls_extinction_method none
_refine_ls_goodness_of_fit_ref 1.079
_refine_ls_hydrogen_treatment constr
_refine_ls_matrix_type full
_refine_ls_number_parameters 346
_refine_ls_number_reflns 5424
_refine_ls_number_restraints 0
_refine_ls_restrained_S_all 1.079
_refine_ls_R_factor_all 0.1717
_refine_ls_R_factor_gt 0.0988
_refine_ls_shift/su_max 0.000
_refine_ls_shift/su_mean 0.000
_refine_ls_structure_factor_coef Fsqd
_refine_ls_weighting_details 'w=1/[\s^2^(Fo^2^)+(0.0100P)^2^+6.0000P] where P=(Fo^2^+2Fc^2^)/3'
_refine_ls_weighting_scheme calc
_refine_ls_wR_factor_gt 0.1745
_refine_ls_wR_factor_ref 0.1919
_reflns_Friedel_coverage 0.000
_reflns_number_gt 3044
_reflns_number_total 5424
_reflns_threshold_expression 'I > 2\s(I)'
_cod_data_source_file d5cc04137f2.cif
_cod_data_source_block grv_carb_0ma_a
_cod_depositor_comments 'Adding full bibliography for 7134918.cif.'
_cod_database_code 7134918
_shelx_shelxl_version_number 2019/1
_shelx_space_group_comment
;
The symmetry employed for this shelxl refinement is uniquely defined
by the following loop, which should always be used as a source of
symmetry information in preference to the above space-group names.
They are only intended as comments.
;
_olex2_refinement_description
;
1. Twinned data refinement
 Scales: 0.689(3)
 0.311(3)
2. Fixed Uiso
 At 1.2 times of:
  All C(H) groups, All C(H,H) groups, All N(H) groups
 At 1.5 times of:
  All C(H,H,H) groups
3.a Secondary CH2 refined with riding coordinates:
 C17(H17A,H17B), C35(H35A,H35B)
3.b Aromatic/amide H refined with riding coordinates:
 N1(H1), N2(H2A), C2(H2), C3(H3), C4(H4), C1(H1A), C9(H9), C13(H13), C14(H14),
 C15(H15), C16(H16), C20(H20), C21(H21), C22(H22), C23(H23), C27(H27), C31(H31),
  C32(H32), C33(H33), C34(H34)
3.c Idealised Me refined as rotating group:
 C18(H18A,H18B,H18C), C36(H36A,H36B,H36C)
;
_smtbx_masks_void_probe_radius 1.2
_smtbx_masks_void_truncation_radius 1.2
_olex2_submission_special_instructions 'No special instructions were received'

loop_
_space_group_symop_operation_xyz
'x, y, z'
'-x, y+1/2, -z+1/2'
'-x, -y, -z'
'x, -y-1/2, z-1/2'

loop_
_atom_site_label
_atom_site_type_symbol
_atom_site_fract_x
_atom_site_fract_y
_atom_site_fract_z
_atom_site_U_iso_or_equiv
_atom_site_adp_type
_atom_site_occupancy
_atom_site_site_symmetry_order
_atom_site_calc_flag
_atom_site_refinement_flags_posn
_atom_site_refinement_flags_adp
_atom_site_refinement_flags_occupancy
_atom_site_disorder_assembly
_atom_site_disorder_group
N1 N 0.5363(8) 0.75256(12) 0.6972(2) 0.0550(11) Uani 1 1 d . . . . .
H1 H 0.420941 0.753837 0.730484 0.066 Uiso 1 1 calc R U . . .
N2 N 0.0521(8) 0.84308(11) 0.2988(2) 0.0540(11) Uani 1 1 d . . . . .
H2A H -0.080076 0.844039 0.265518 0.065 Uiso 1 1 calc R U . . .
C39 C 0.8079(9) 0.72878(14) 0.6111(3) 0.0477(12) Uani 1 1 d . . . . .
C2 C 0.9122(10) 0.70029(15) 0.5653(3) 0.0576(14) Uani 1 1 d . . . . .
H2 H 1.044903 0.705868 0.534055 0.069 Uiso 1 1 calc R U . . .
C3 C 0.8153(11) 0.66382(16) 0.5672(3) 0.0671(16) Uani 1 1 d . . . . .
H3 H 0.882334 0.644608 0.536611 0.081 Uiso 1 1 calc R U . . .
C4 C 0.6160(11) 0.65510(16) 0.6149(3) 0.0651(15) Uani 1 1 d . . . . .
H4 H 0.553193 0.630203 0.615110 0.078 Uiso 1 1 calc R U . . .
C1 C 0.5130(11) 0.68249(16) 0.6608(3) 0.0619(14) Uani 1 1 d . . . . .
H1A H 0.383442 0.676438 0.692979 0.074 Uiso 1 1 calc R U . . .
C6 C 0.6060(10) 0.71945(14) 0.6583(3) 0.0514(13) Uani 1 1 d . . . . .
C7 C 0.8528(9) 0.76940(14) 0.6208(3) 0.0472(12) Uani 1 1 d . . . . .
C8 C 0.6811(9) 0.78345(14) 0.6742(3) 0.0461(12) Uani 1 1 d . . . . .
C9 C 1.0168(9) 0.79439(14) 0.5885(3) 0.0474(12) Uani 1 1 d . . . . .
H9 H 1.133562 0.785343 0.554345 0.057 Uiso 1 1 calc R U . . .
C10 C 1.0082(9) 0.83366(14) 0.6071(3) 0.0509(12) Uani 1 1 d . . . . .
C11 C 0.8321(10) 0.84697(15) 0.6620(3) 0.0532(13) Uani 1 1 d . . . . .
C12 C 0.6671(9) 0.82099(15) 0.6970(3) 0.0524(13) Uani 1 1 d . . . . .
C13 C 1.1714(10) 0.86022(16) 0.5735(3) 0.0585(14) Uani 1 1 d . . . . .
H13 H 1.284899 0.851350 0.538114 0.070 Uiso 1 1 calc R U . . .
C14 C 1.1681(12) 0.89785(17) 0.5911(3) 0.0708(16) Uani 1 1 d . . . . .
H14 H 1.277491 0.914697 0.568171 0.085 Uiso 1 1 calc R U . . .
C15 C 0.9963(12) 0.91139(16) 0.6448(3) 0.0698(16) Uani 1 1 d . . . . .
H15 H 0.993121 0.937365 0.657352 0.084 Uiso 1 1 calc R U . . .
C16 C 0.8360(11) 0.88715(16) 0.6784(3) 0.0651(15) Uani 1 1 d . . . . .
H16 H 0.724401 0.897010 0.713324 0.078 Uiso 1 1 calc R U . . .
C17 C 0.4927(10) 0.83394(15) 0.7581(3) 0.0608(14) Uani 1 1 d . . . . .
H17A H 0.354767 0.815781 0.759185 0.073 Uiso 1 1 calc R U . . .
H17B H 0.421447 0.858607 0.741794 0.073 Uiso 1 1 calc R U . . .
C18 C 0.6236(12) 0.83754(17) 0.8432(3) 0.0798(18) Uani 1 1 d . . . . .
H18A H 0.506744 0.847629 0.878839 0.120 Uiso 1 1 calc R U . . .
H18B H 0.765487 0.854524 0.842169 0.120 Uiso 1 1 calc R U . . .
H18C H 0.680672 0.812733 0.861837 0.120 Uiso 1 1 calc R U . . .
C19 C 0.3721(9) 0.81986(14) 0.3832(3) 0.0478(12) Uani 1 1 d . . . . .
C20 C 0.5053(9) 0.79127(15) 0.4268(3) 0.0552(13) Uani 1 1 d . . . . .
H20 H 0.651302 0.797247 0.458953 0.066 Uiso 1 1 calc R U . . .
C21 C 0.4185(10) 0.75396(15) 0.4218(3) 0.0580(14) Uani 1 1 d . . . . .
H21 H 0.508294 0.734566 0.449706 0.070 Uiso 1 1 calc R U . . .
C22 C 0.1973(10) 0.74538(15) 0.3752(3) 0.0565(13) Uani 1 1 d . . . . .
H22 H 0.139025 0.720219 0.373547 0.068 Uiso 1 1 calc R U . . .
C23 C 0.0624(10) 0.77283(15) 0.3318(3) 0.0551(13) Uani 1 1 d . . . . .
H23 H -0.084467 0.766514 0.300398 0.066 Uiso 1 1 calc R U . . .
C24 C 0.1493(9) 0.81005(15) 0.3355(3) 0.0494(12) Uani 1 1 d . . . . .
C25 C 0.2007(9) 0.87475(14) 0.3240(3) 0.0503(12) Uani 1 1 d . . . . .
C26 C 0.4045(9) 0.86092(14) 0.3767(3) 0.0491(12) Uani 1 1 d . . . . .
C27 C 0.5779(10) 0.88664(14) 0.4123(3) 0.0553(13) Uani 1 1 d . . . . .
H27 H 0.712673 0.878068 0.446683 0.066 Uiso 1 1 calc R U . . .
C28 C 0.5471(9) 0.92552(14) 0.3956(3) 0.0533(13) Uani 1 1 d . . . . .
C29 C 0.3438(10) 0.93915(15) 0.3412(3) 0.0545(13) Uani 1 1 d . . . . .
C30 C 0.1659(10) 0.91271(14) 0.3043(3) 0.0546(13) Uani 1 1 d . . . . .
C31 C 0.7213(10) 0.95266(16) 0.4326(3) 0.0647(15) Uani 1 1 d . . . . .
H31 H 0.853109 0.944008 0.468070 0.078 Uiso 1 1 calc R U . . .
C32 C 0.6990(12) 0.99061(17) 0.4172(4) 0.0780(18) Uani 1 1 d . . . . .
H32 H 0.815762 1.007810 0.441206 0.094 Uiso 1 1 calc R U . . .
C33 C 0.4965(13) 1.00393(17) 0.3642(4) 0.085(2) Uani 1 1 d . . . . .
H33 H 0.478324 1.030083 0.354342 0.102 Uiso 1 1 calc R U . . .
C34 C 0.3296(11) 0.97915(15) 0.3278(3) 0.0649(15) Uani 1 1 d . . . . .
H34 H 0.200087 0.988714 0.292484 0.078 Uiso 1 1 calc R U . . .
C35 C -0.0462(11) 0.92500(16) 0.2445(3) 0.0665(15) Uani 1 1 d . . . . .
H35A H -0.114492 0.949164 0.261709 0.080 Uiso 1 1 calc R U . . .
H35B H -0.179915 0.906031 0.243108 0.080 Uiso 1 1 calc R U . . .
C36 C 0.0415(14) 0.92964(18) 0.1606(3) 0.093(2) Uani 1 1 d . . . . .
H36A H -0.098290 0.937419 0.124139 0.139 Uiso 1 1 calc R U . . .
H36B H 0.106677 0.905653 0.143020 0.139 Uiso 1 1 calc R U . . .
H36C H 0.171497 0.948776 0.161541 0.139 Uiso 1 1 calc R U . . .

loop_
_atom_site_aniso_label
_atom_site_aniso_U_11
_atom_site_aniso_U_22
_atom_site_aniso_U_33
_atom_site_aniso_U_23
_atom_site_aniso_U_13
_atom_site_aniso_U_12
N1 0.044(2) 0.066(3) 0.055(3) 0.010(2) 0.005(2) 0.002(2)
N2 0.046(2) 0.063(3) 0.051(2) -0.001(2) -0.010(2) 0.001(2)
C39 0.043(3) 0.060(3) 0.039(3) 0.007(2) -0.001(2) 0.004(3)
C2 0.055(3) 0.069(4) 0.049(3) 0.002(3) 0.005(3) 0.003(3)
C3 0.077(4) 0.070(4) 0.053(3) -0.003(3) -0.005(3) 0.006(3)
C4 0.067(4) 0.065(4) 0.061(3) -0.002(3) -0.014(3) -0.011(3)
C1 0.061(4) 0.070(4) 0.055(3) 0.000(3) 0.001(3) -0.002(3)
C6 0.054(3) 0.058(3) 0.042(3) 0.003(2) 0.002(2) 0.007(3)
C7 0.037(3) 0.062(3) 0.041(3) 0.007(2) -0.001(2) 0.002(2)
C8 0.037(3) 0.062(3) 0.039(3) 0.007(2) 0.000(2) 0.004(2)
C9 0.037(3) 0.068(3) 0.038(3) 0.000(2) 0.006(2) 0.001(3)
C10 0.046(3) 0.062(3) 0.044(3) 0.005(2) -0.003(2) 0.002(3)
C11 0.049(3) 0.060(3) 0.049(3) 0.011(3) 0.000(3) 0.008(3)
C12 0.047(3) 0.066(4) 0.044(3) 0.004(3) 0.001(2) 0.008(3)
C13 0.051(3) 0.073(4) 0.052(3) 0.013(3) 0.008(3) 0.000(3)
C14 0.069(4) 0.068(4) 0.076(4) 0.015(3) 0.006(3) -0.006(3)
C15 0.074(4) 0.054(3) 0.081(4) 0.008(3) -0.001(4) -0.004(3)
C16 0.062(4) 0.068(4) 0.067(4) 0.002(3) 0.014(3) 0.012(3)
C17 0.064(4) 0.060(3) 0.060(3) 0.001(3) 0.015(3) 0.007(3)
C18 0.094(5) 0.086(4) 0.061(4) -0.006(3) 0.015(3) 0.000(4)
C19 0.042(3) 0.061(3) 0.041(3) -0.003(2) 0.003(2) 0.001(2)
C20 0.045(3) 0.070(4) 0.049(3) 0.003(3) -0.003(2) 0.005(3)
C21 0.058(4) 0.062(3) 0.053(3) 0.007(3) 0.003(3) 0.009(3)
C22 0.055(3) 0.058(3) 0.058(3) -0.003(3) 0.013(3) -0.009(3)
C23 0.052(3) 0.065(3) 0.048(3) -0.006(3) -0.001(3) -0.001(3)
C24 0.039(3) 0.067(3) 0.043(3) -0.003(2) 0.007(2) 0.006(3)
C25 0.043(3) 0.059(3) 0.049(3) -0.001(2) 0.005(2) 0.003(3)
C26 0.043(3) 0.059(3) 0.046(3) 0.003(2) 0.006(2) 0.002(3)
C27 0.051(3) 0.064(3) 0.050(3) 0.002(3) -0.002(3) -0.003(3)
C28 0.051(3) 0.057(3) 0.052(3) -0.005(3) 0.006(3) -0.004(3)
C29 0.048(3) 0.062(3) 0.053(3) -0.003(3) 0.005(3) 0.003(3)
C30 0.052(3) 0.061(3) 0.051(3) 0.000(3) 0.002(3) 0.005(3)
C31 0.051(3) 0.073(4) 0.068(4) -0.007(3) -0.004(3) -0.003(3)
C32 0.075(4) 0.067(4) 0.090(5) -0.011(3) -0.007(4) -0.012(3)
C33 0.097(5) 0.053(4) 0.106(5) 0.002(3) 0.011(4) -0.004(4)
C34 0.060(4) 0.059(4) 0.076(4) 0.002(3) 0.005(3) 0.001(3)
C35 0.069(4) 0.066(4) 0.062(3) 0.002(3) -0.012(3) 0.009(3)
C36 0.116(6) 0.095(5) 0.064(4) 0.009(3) -0.013(4) -0.006(4)

loop_
_atom_type_symbol
_atom_type_description
_atom_type_scat_dispersion_real
_atom_type_scat_dispersion_imag
_atom_type_scat_source
C C 0.0033 0.0016 'International Tables Vol C Tables 4.2.6.8 and 6.1.1.4'
H H 0.0000 0.0000 'International Tables Vol C Tables 4.2.6.8 and 6.1.1.4'
N N 0.0061 0.0033 'International Tables Vol C Tables 4.2.6.8 and 6.1.1.4'

loop_
_geom_angle_atom_site_label_1
_geom_angle_atom_site_label_2
_geom_angle_atom_site_label_3
_geom_angle
_geom_angle_site_symmetry_1
_geom_angle_site_symmetry_3
_geom_angle_publ_flag
C6 N1 H1 125.1 . . ?
C6 N1 C8 109.9(4) . . ?
C8 N1 H1 125.1 . . ?
C24 N2 H2A 125.0 . . ?
C24 N2 C25 110.0(4) . . ?
C25 N2 H2A 125.0 . . ?
C2 C39 C6 119.4(5) . . ?
C2 C39 C7 133.7(5) . . ?
C6 C39 C7 106.8(4) . . ?
C39 C2 H2 120.6 . . ?
C3 C2 C39 118.7(5) . . ?
C3 C2 H2 120.6 . . ?
C2 C3 H3 119.5 . . ?
C2 C3 C4 120.9(5) . . ?
C4 C3 H3 119.5 . . ?
C3 C4 H4 119.4 . . ?
C1 C4 C3 121.2(5) . . ?
C1 C4 H4 119.4 . . ?
C4 C1 H1A 120.8 . . ?
C4 C1 C6 118.3(5) . . ?
C6 C1 H1A 120.8 . . ?
N1 C6 C39 108.1(4) . . ?
C1 C6 N1 130.6(5) . . ?
C1 C6 C39 121.3(5) . . ?
C8 C7 C39 107.6(4) . . ?
C9 C7 C39 133.1(5) . . ?
C9 C7 C8 119.3(5) . . ?
N1 C8 C7 107.7(4) . . ?
C12 C8 N1 128.3(5) . . ?
C12 C8 C7 124.0(5) . . ?
C7 C9 H9 120.0 . . ?
C7 C9 C10 119.9(5) . . ?
C10 C9 H9 120.0 . . ?
C9 C10 C11 119.3(5) . . ?
C9 C10 C13 121.2(5) . . ?
C13 C10 C11 119.4(5) . . ?
C12 C11 C10 120.7(5) . . ?
C12 C11 C16 123.2(5) . . ?
C16 C11 C10 116.0(5) . . ?
C8 C12 C11 116.6(5) . . ?
C8 C12 C17 121.8(5) . . ?
C11 C12 C17 121.5(5) . . ?
C10 C13 H13 118.9 . . ?
C14 C13 C10 122.2(5) . . ?
C14 C13 H13 118.9 . . ?
C13 C14 H14 120.5 . . ?
C13 C14 C15 119.0(5) . . ?
C15 C14 H14 120.5 . . ?
C14 C15 H15 119.5 . . ?
C16 C15 C14 121.0(5) . . ?
C16 C15 H15 119.5 . . ?
C11 C16 H16 118.9 . . ?
C15 C16 C11 122.3(5) . . ?
C15 C16 H16 118.8 . . ?
C12 C17 H17A 109.0 . . ?
C12 C17 H17B 109.0 . . ?
C12 C17 C18 113.1(5) . . ?
H17A C17 H17B 107.8 . . ?
C18 C17 H17A 109.0 . . ?
C18 C17 H17B 109.0 . . ?
C17 C18 H18A 109.5 . . ?
C17 C18 H18B 109.5 . . ?
C17 C18 H18C 109.5 . . ?
H18A C18 H18B 109.5 . . ?
H18A C18 H18C 109.5 . . ?
H18B C18 H18C 109.5 . . ?
C20 C19 C24 119.2(5) . . ?
C20 C19 C26 133.5(5) . . ?
C24 C19 C26 107.3(4) . . ?
C19 C20 H20 120.3 . . ?
C21 C20 C19 119.3(5) . . ?
C21 C20 H20 120.3 . . ?
C20 C21 H21 120.0 . . ?
C20 C21 C22 120.0(5) . . ?
C22 C21 H21 120.0 . . ?
C21 C22 H22 119.0 . . ?
C23 C22 C21 122.0(5) . . ?
C23 C22 H22 119.0 . . ?
C22 C23 H23 120.8 . . ?
C22 C23 C24 118.4(5) . . ?
C24 C23 H23 120.8 . . ?
N2 C24 C19 108.2(4) . . ?
C23 C24 N2 130.7(5) . . ?
C23 C24 C19 121.1(5) . . ?
N2 C25 C26 107.5(4) . . ?
C30 C25 N2 128.8(5) . . ?
C30 C25 C26 123.8(5) . . ?
C25 C26 C19 107.0(4) . . ?
C27 C26 C19 133.5(5) . . ?
C27 C26 C25 119.5(5) . . ?
C26 C27 H27 120.6 . . ?
C26 C27 C28 118.9(5) . . ?
C28 C27 H27 120.6 . . ?
C27 C28 C29 121.3(5) . . ?
C27 C28 C31 119.9(5) . . ?
C31 C28 C29 118.8(5) . . ?
C30 C29 C28 119.9(5) . . ?
C34 C29 C28 117.0(5) . . ?
C34 C29 C30 123.1(5) . . ?
C25 C30 C29 116.7(5) . . ?
C25 C30 C35 120.8(5) . . ?
C29 C30 C35 122.5(5) . . ?
C28 C31 H31 119.2 . . ?
C32 C31 C28 121.6(5) . . ?
C32 C31 H31 119.2 . . ?
C31 C32 H32 120.3 . . ?
C31 C32 C33 119.4(6) . . ?
C33 C32 H32 120.3 . . ?
C32 C33 H33 119.6 . . ?
C34 C33 C32 120.7(6) . . ?
C34 C33 H33 119.6 . . ?
C29 C34 H34 118.8 . . ?
C33 C34 C29 122.5(6) . . ?
C33 C34 H34 118.8 . . ?
C30 C35 H35A 109.3 . . ?
C30 C35 H35B 109.3 . . ?
C30 C35 C36 111.8(5) . . ?
H35A C35 H35B 107.9 . . ?
C36 C35 H35A 109.3 . . ?
C36 C35 H35B 109.3 . . ?
C35 C36 H36A 109.5 . . ?
C35 C36 H36B 109.5 . . ?
C35 C36 H36C 109.5 . . ?
H36A C36 H36B 109.5 . . ?
H36A C36 H36C 109.5 . . ?
H36B C36 H36C 109.5 . . ?

loop_
_geom_bond_atom_site_label_1
_geom_bond_atom_site_label_2
_geom_bond_distance
_geom_bond_site_symmetry_2
_geom_bond_publ_flag
N1 H1 0.8600 . ?
N1 C6 1.389(6) . ?
N1 C8 1.395(6) . ?
N2 H2A 0.8600 . ?
N2 C24 1.384(6) . ?
N2 C25 1.402(6) . ?
C39 C2 1.394(7) . ?
C39 C6 1.419(7) . ?
C39 C7 1.443(6) . ?
C2 H2 0.9300 . ?
C2 C3 1.374(7) . ?
C3 H3 0.9300 . ?
C3 C4 1.407(7) . ?
C4 H4 0.9300 . ?
C4 C1 1.366(7) . ?
C1 H1A 0.9300 . ?
C1 C6 1.382(7) . ?
C7 C8 1.413(6) . ?
C7 C9 1.372(6) . ?
C8 C12 1.366(6) . ?
C9 H9 0.9300 . ?
C9 C10 1.405(6) . ?
C10 C11 1.436(7) . ?
C10 C13 1.415(7) . ?
C11 C12 1.419(7) . ?
C11 C16 1.427(7) . ?
C12 C17 1.501(7) . ?
C13 H13 0.9300 . ?
C13 C14 1.345(7) . ?
C14 H14 0.9300 . ?
C14 C15 1.410(8) . ?
C15 H15 0.9300 . ?
C15 C16 1.352(7) . ?
C16 H16 0.9300 . ?
C17 H17A 0.9700 . ?
C17 H17B 0.9700 . ?
C17 C18 1.532(7) . ?
C18 H18A 0.9600 . ?
C18 H18B 0.9600 . ?
C18 H18C 0.9600 . ?
C19 C20 1.393(6) . ?
C19 C24 1.414(6) . ?
C19 C26 1.447(6) . ?
C20 H20 0.9300 . ?
C20 C21 1.380(7) . ?
C21 H21 0.9300 . ?
C21 C22 1.389(7) . ?
C22 H22 0.9300 . ?
C22 C23 1.368(7) . ?
C23 H23 0.9300 . ?
C23 C24 1.377(7) . ?
C25 C26 1.422(6) . ?
C25 C30 1.373(6) . ?
C26 C27 1.384(6) . ?
C27 H27 0.9300 . ?
C27 C28 1.391(6) . ?
C28 C29 1.435(7) . ?
C28 C31 1.428(7) . ?
C29 C30 1.424(7) . ?
C29 C34 1.414(7) . ?
C30 C35 1.505(7) . ?
C31 H31 0.9300 . ?
C31 C32 1.351(7) . ?
C32 H32 0.9300 . ?
C32 C33 1.415(8) . ?
C33 H33 0.9300 . ?
C33 C34 1.347(8) . ?
C34 H34 0.9300 . ?
C35 H35A 0.9700 . ?
C35 H35B 0.9700 . ?
C35 C36 1.516(7) . ?
C36 H36A 0.9600 . ?
C36 H36B 0.9600 . ?
C36 H36C 0.9600 . ?

loop_
_geom_torsion_atom_site_label_1
_geom_torsion_atom_site_label_2
_geom_torsion_atom_site_label_3
_geom_torsion_atom_site_label_4
_geom_torsion
_geom_torsion_site_symmetry_1
_geom_torsion_site_symmetry_2
_geom_torsion_site_symmetry_3
_geom_torsion_site_symmetry_4
_geom_torsion_publ_flag
N1 C8 C12 C11 -177.7(4) . . . . ?
N1 C8 C12 C17 4.4(8) . . . . ?
N2 C25 C26 C19 -0.7(5) . . . . ?
N2 C25 C26 C27 -178.3(4) . . . . ?
N2 C25 C30 C29 178.0(5) . . . . ?
N2 C25 C30 C35 -3.9(8) . . . . ?
C39 C2 C3 C4 -0.5(8) . . . . ?
C39 C7 C8 N1 0.4(5) . . . . ?
C39 C7 C8 C12 -179.3(4) . . . . ?
C39 C7 C9 C10 177.0(5) . . . . ?
C2 C39 C6 N1 -179.6(4) . . . . ?
C2 C39 C6 C1 1.0(7) . . . . ?
C2 C39 C7 C8 178.2(5) . . . . ?
C2 C39 C7 C9 -0.5(9) . . . . ?
C2 C3 C4 C1 -0.2(8) . . . . ?
C3 C4 C1 C6 1.2(8) . . . . ?
C4 C1 C6 N1 179.1(5) . . . . ?
C4 C1 C6 C39 -1.6(7) . . . . ?
C6 N1 C8 C7 -1.6(5) . . . . ?
C6 N1 C8 C12 178.1(5) . . . . ?
C6 C39 C2 C3 0.1(7) . . . . ?
C6 C39 C7 C8 0.9(5) . . . . ?
C6 C39 C7 C9 -177.9(5) . . . . ?
C7 C39 C2 C3 -176.9(5) . . . . ?
C7 C39 C6 N1 -1.8(5) . . . . ?
C7 C39 C6 C1 178.7(4) . . . . ?
C7 C8 C12 C11 1.9(7) . . . . ?
C7 C8 C12 C17 -175.9(4) . . . . ?
C7 C9 C10 C11 1.9(7) . . . . ?
C7 C9 C10 C13 -178.8(4) . . . . ?
C8 N1 C6 C39 2.1(5) . . . . ?
C8 N1 C6 C1 -178.5(5) . . . . ?
C8 C7 C9 C10 -1.6(7) . . . . ?
C8 C12 C17 C18 97.1(6) . . . . ?
C9 C7 C8 N1 179.4(4) . . . . ?
C9 C7 C8 C12 -0.4(7) . . . . ?
C9 C10 C11 C12 -0.3(7) . . . . ?
C9 C10 C11 C16 179.5(4) . . . . ?
C9 C10 C13 C14 -179.3(5) . . . . ?
C10 C11 C12 C8 -1.6(7) . . . . ?
C10 C11 C12 C17 176.3(4) . . . . ?
C10 C11 C16 C15 -0.3(8) . . . . ?
C10 C13 C14 C15 0.0(8) . . . . ?
C11 C10 C13 C14 0.0(8) . . . . ?
C11 C12 C17 C18 -80.6(6) . . . . ?
C12 C11 C16 C15 179.5(5) . . . . ?
C13 C10 C11 C12 -179.6(4) . . . . ?
C13 C10 C11 C16 0.2(7) . . . . ?
C13 C14 C15 C16 -0.2(9) . . . . ?
C14 C15 C16 C11 0.3(9) . . . . ?
C16 C11 C12 C8 178.6(5) . . . . ?
C16 C11 C12 C17 -3.5(8) . . . . ?
C19 C20 C21 C22 -1.5(8) . . . . ?
C19 C26 C27 C28 -176.6(5) . . . . ?
C20 C19 C24 N2 179.7(4) . . . . ?
C20 C19 C24 C23 0.2(7) . . . . ?
C20 C19 C26 C25 -178.1(5) . . . . ?
C20 C19 C26 C27 -1.0(10) . . . . ?
C20 C21 C22 C23 1.6(8) . . . . ?
C21 C22 C23 C24 -0.7(8) . . . . ?
C22 C23 C24 N2 -179.6(5) . . . . ?
C22 C23 C24 C19 -0.2(7) . . . . ?
C24 N2 C25 C26 1.9(5) . . . . ?
C24 N2 C25 C30 -177.7(5) . . . . ?
C24 C19 C20 C21 0.6(7) . . . . ?
C24 C19 C26 C25 -0.7(5) . . . . ?
C24 C19 C26 C27 176.4(5) . . . . ?
C25 N2 C24 C19 -2.4(5) . . . . ?
C25 N2 C24 C23 177.1(5) . . . . ?
C25 C26 C27 C28 0.3(7) . . . . ?
C25 C30 C35 C36 -96.3(6) . . . . ?
C26 C19 C20 C21 177.8(5) . . . . ?
C26 C19 C24 N2 1.9(5) . . . . ?
C26 C19 C24 C23 -177.6(4) . . . . ?
C26 C25 C30 C29 -1.5(8) . . . . ?
C26 C25 C30 C35 176.6(5) . . . . ?
C26 C27 C28 C29 -1.5(7) . . . . ?
C26 C27 C28 C31 179.0(5) . . . . ?
C27 C28 C29 C30 1.3(7) . . . . ?
C27 C28 C29 C34 -179.6(5) . . . . ?
C27 C28 C31 C32 179.3(5) . . . . ?
C28 C29 C30 C25 0.2(7) . . . . ?
C28 C29 C30 C35 -177.9(5) . . . . ?
C28 C29 C34 C33 -0.3(8) . . . . ?
C28 C31 C32 C33 1.0(9) . . . . ?
C29 C28 C31 C32 -0.2(8) . . . . ?
C29 C30 C35 C36 81.7(6) . . . . ?
C30 C25 C26 C19 178.9(5) . . . . ?
C30 C25 C26 C27 1.3(7) . . . . ?
C30 C29 C34 C33 178.8(6) . . . . ?
C31 C28 C29 C30 -179.3(5) . . . . ?
C31 C28 C29 C34 -0.1(7) . . . . ?
C31 C32 C33 C34 -1.4(10) . . . . ?
C32 C33 C34 C29 1.1(10) . . . . ?
C34 C29 C30 C25 -178.8(5) . . . . ?
C34 C29 C30 C35 3.1(8) . . . . ?

loop_
_twin_individual_id
_twin_individual_mass_fraction_refined
1 0.689(3)
2 0.311(3)

loop_
_smtbx_masks_void_nr
_smtbx_masks_void_average_x
_smtbx_masks_void_average_y
_smtbx_masks_void_average_z
_smtbx_masks_void_volume
_smtbx_masks_void_count_electrons
_smtbx_masks_void_content
1 -0.013 0.000 0.000 313.7 92.6 ?
2 -0.245 0.500 0.500 313.7 92.6 ?
